data_7216802
loop_
_publ_author_name
'Li, Xiang-Ying'
'Lin, Zu-Jin'
'Yang, Yan-Yan'
'Cao, Rong'

_publ_section_title
;
 Synthesis, structures and luminescent properties of lanthanide
 coordination polymers involving biphenyl-3,4&#x2032;,5-tricarboxylate
;
_journal_issue 28
_journal_name_full CrystEngComm
_journal_page_first 6425
_journal_paper_doi 10.1039/c4ce00158c
_journal_volume 16
_journal_year 2014
_chemical_formula_sum 'C41 H48.5 La2 N2.5 O20'
_chemical_formula_weight 1174.14
_chemical_name_systematic
; 
 ? 
;
_space_group_IT_number 15
_symmetry_cell_setting monoclinic
_symmetry_space_group_name_Hall '-C 2yc'
_symmetry_space_group_name_H-M 'C 1 2/c 1'
_atom_sites_solution_hydrogens geom
_atom_sites_solution_primary direct
_atom_sites_solution_secondary difmap
_audit_creation_method SHELXL-97
_cell_angle_alpha 90.00
_cell_angle_beta 107.6320(10)
_cell_angle_gamma 90.00
_cell_formula_units_Z 8
_cell_length_a 20.2686(3)
_cell_length_b 18.9736(2)
_cell_length_c 27.9855(4)
_cell_measurement_reflns_used 17105
_cell_measurement_temperature 100(2)
_cell_measurement_theta_max 29.1570
_cell_measurement_theta_min 3.1700
_cell_volume 10256.7(2)
_computing_cell_refinement
;
CrysAlisPro, Agilent Technologies,
Version 1.171.36.28 (release 01-02-2013 CrysAlis171 .NET)
(compiled Feb  1 2013,16:14:44)
;
_computing_data_collection
;
CrysAlisPro, Agilent Technologies,
Version 1.171.36.28 (release 01-02-2013 CrysAlis171 .NET)
(compiled Feb  1 2013,16:14:44)
;
_computing_data_reduction
;
CrysAlisPro, Agilent Technologies,
Version 1.171.36.28 (release 01-02-2013 CrysAlis171 .NET)
(compiled Feb  1 2013,16:14:44)
;
_computing_structure_refinement 'SHELXL-97 (Sheldrick, 1997)'
_computing_structure_solution 'SHELXS-97 (Sheldrick, 1990)'
_diffrn_ambient_temperature 100(2)
_diffrn_detector_area_resol_mean 10.5594
_diffrn_measured_fraction_theta_full 0.996
_diffrn_measured_fraction_theta_max 0.996
_diffrn_measurement_device_type 'SuperNova, Dual, Cu at zero, Atlas'
_diffrn_measurement_method '\w scans'
_diffrn_radiation_monochromator graphite
_diffrn_radiation_source 'fine-focus sealed tube'
_diffrn_radiation_type MoK\a
_diffrn_radiation_wavelength 0.71073
_diffrn_reflns_av_R_equivalents 0.0562
_diffrn_reflns_av_sigmaI/netI 0.0500
_diffrn_reflns_limit_h_max 25
_diffrn_reflns_limit_h_min -25
_diffrn_reflns_limit_k_max 24
_diffrn_reflns_limit_k_min -24
_diffrn_reflns_limit_l_max 35
_diffrn_reflns_limit_l_min -35
_diffrn_reflns_number 52229
_diffrn_reflns_theta_full 27.10
_diffrn_reflns_theta_max 27.10
_diffrn_reflns_theta_min 2.96
_exptl_absorpt_coefficient_mu 1.716
_exptl_absorpt_correction_T_max 0.8206
_exptl_absorpt_correction_T_min 0.7253
_exptl_absorpt_correction_type multi-scan
_exptl_absorpt_process_details
;
CrysAlisPro, Agilent Technologies,
Version 1.171.36.28 (release 01-02-2013 CrysAlis171 .NET)
(compiled Feb  1 2013,16:14:44)
Empirical absorption correction using spherical harmonics,
 implemented in SCALE3 ABSPACK scaling algorithm.
;
_exptl_crystal_colour colorless
_exptl_crystal_density_diffrn 1.521
_exptl_crystal_density_method 'not measured'
_exptl_crystal_description block
_exptl_crystal_F_000 4688
_exptl_crystal_size_max 0.20
_exptl_crystal_size_mid 0.16
_exptl_crystal_size_min 0.12
_refine_diff_density_max 9.343
_refine_diff_density_min -9.451
_refine_diff_density_rms 0.270
_refine_ls_extinction_method none
_refine_ls_goodness_of_fit_ref 1.013
_refine_ls_hydrogen_treatment mixed
_refine_ls_matrix_type full
_refine_ls_number_parameters 873
_refine_ls_number_reflns 11283
_refine_ls_number_restraints 1008
_refine_ls_restrained_S_all 0.975
_refine_ls_R_factor_all 0.1005
_refine_ls_R_factor_gt 0.0819
_refine_ls_shift/su_max 0.000
_refine_ls_shift/su_mean 0.000
_refine_ls_structure_factor_coef Fsqd
_refine_ls_weighting_details 'calc w=1/[\s^2^(Fo^2^)+(0.0977P)^2^+555.6904P] where P=(Fo^2^+2Fc^2^)/3'
_refine_ls_weighting_scheme calc
_refine_ls_wR_factor_gt 0.2049
_refine_ls_wR_factor_ref 0.2214
_reflns_number_gt 9107
_reflns_number_total 11283
_reflns_threshold_expression >2sigma(I)
_cod_data_source_file c4ce00158c1.cif
_cod_data_source_block 4
_cod_original_formula_sum 'C41 H48.50 La2 N2.50 O20'
_cod_database_code 7216802

loop_
_symmetry_equiv_pos_as_xyz
'x, y, z'
'-x, y, -z+1/2'
'x+1/2, y+1/2, z'
'-x+1/2, y+1/2, -z+1/2'
'-x, -y, -z'
'x, -y, z-1/2'
'-x+1/2, -y+1/2, -z'
'x+1/2, -y+1/2, z-1/2'

loop_
_atom_site_label
_atom_site_type_symbol
_atom_site_fract_x
_atom_site_fract_y
_atom_site_fract_z
_atom_site_U_iso_or_equiv
_atom_site_adp_type
_atom_site_occupancy
_atom_site_symmetry_multiplicity
_atom_site_calc_flag
_atom_site_refinement_flags
_atom_site_disorder_assembly
_atom_site_disorder_group
La1 La 0.49073(2) 1.01748(2) 0.416370(18) 0.01908(15) Uani 1 1 d . . .
La2 La 0.45820(2) 0.43146(2) 0.440300(16) 0.01395(14) Uani 1 1 d . . .
O1 O 0.4029(3) 0.9242(3) 0.3688(2) 0.0239(13) Uani 1 1 d . A .
O2 O 0.4871(3) 0.8854(3) 0.4336(2) 0.0238(13) Uani 1 1 d . A .
O3 O 0.5055(4) 1.1305(3) 0.4668(3) 0.0339(16) Uani 1 1 d . A .
O4 O 0.557(3) 1.112(3) 0.3843(18) 0.105(18) Uani 0.50 1 d P A 1
O4B O 0.543(2) 1.116(3) 0.3731(10) 0.053(9) Uani 0.50 1 d P A 2
O6 O 0.0768(5) 0.7031(4) 0.1169(3) 0.057(3) Uani 1 1 d . . .
O7 O 0.1014(4) 0.5908(4) 0.1339(3) 0.043(2) Uani 1 1 d . . .
O8 O 0.4189(4) 0.5550(3) 0.4241(3) 0.0402(19) Uani 1 1 d . . .
O9 O 0.4851(4) 0.6298(4) 0.4802(2) 0.0385(18) Uani 1 1 d . . .
O10 O 0.4368(3) 0.4991(4) 0.5262(2) 0.0300(15) Uani 1 1 d . . .
O11 O 0.4664(4) 0.5327(6) 0.8516(3) 0.056(2) Uani 1 1 d U . .
O12 O 0.3656(4) 0.5730(4) 0.8552(3) 0.043(2) Uani 1 1 d . . .
O13 O 0.0806(4) 0.4981(4) 0.5299(4) 0.053(3) Uani 1 1 d . . .
O14 O 0.1150(3) 0.5038(5) 0.4605(3) 0.045(2) Uani 1 1 d . . .
O15 O 0.3533(3) 0.4452(4) 0.4685(3) 0.0289(15) Uani 1 1 d . . .
O16 O 0.3936(4) 0.3149(4) 0.4332(3) 0.0417(19) Uani 1 1 d . . .
O19 O 0.2337(7) 0.5859(15) 0.8607(5) 0.141(8) Uani 1 1 d D . .
H19G H 0.211(17) 0.560(14) 0.874(11) 0.212 Uiso 1 1 d D . .
H19H H 0.245(17) 0.627(8) 0.875(12) 0.212 Uiso 1 1 d D . .
C1 C 0.4323(4) 0.8745(5) 0.3966(3) 0.0212(17) Uani 1 1 d . A .
C2 C 0.4053(5) 0.8007(5) 0.3851(3) 0.0248(19) Uani 1 1 d . . .
C3 C 0.4336(5) 0.7453(5) 0.4174(4) 0.030(2) Uani 1 1 d . A .
H3 H 0.4690 0.7544 0.4479 0.036 Uiso 1 1 calc R . .
C4 C 0.4105(5) 0.6770(5) 0.4054(4) 0.032(2) Uani 1 1 d . . .
C5 C 0.4427(5) 0.6146(5) 0.4401(3) 0.0263(19) Uani 1 1 d . A .
C6 C 0.3587(6) 0.6638(5) 0.3598(4) 0.034(2) Uani 1 1 d . A .
H6 H 0.3438 0.6168 0.3511 0.041 Uiso 1 1 calc R . .
C7 C 0.3286(5) 0.7190(5) 0.3270(4) 0.032(2) Uani 1 1 d . . .
C8 C 0.3528(5) 0.7883(5) 0.3406(3) 0.0261(19) Uani 1 1 d . A .
H8 H 0.3330 0.8267 0.3192 0.031 Uiso 1 1 calc R . .
C9 C 0.2744(6) 0.7047(5) 0.2788(4) 0.036(2) Uani 1 1 d . A .
C10 C 0.2688(9) 0.6386(6) 0.2572(5) 0.046(4) Uani 0.91(3) 1 d PU A 1
H10 H 0.3013 0.6030 0.2725 0.056 Uiso 0.91(3) 1 calc PR A 1
C11 C 0.2167(8) 0.6238(6) 0.2135(5) 0.045(4) Uani 0.91(3) 1 d PU A 1
H11 H 0.2138 0.5782 0.1991 0.053 Uiso 0.91(3) 1 calc PR A 1
C14 C 0.1754(8) 0.7415(6) 0.2111(5) 0.041(4) Uani 0.91(3) 1 d PU A 1
H14 H 0.1442 0.7777 0.1950 0.049 Uiso 0.91(3) 1 calc PR A 1
C15 C 0.2273(8) 0.7559(6) 0.2549(5) 0.042(4) Uani 0.91(3) 1 d PU A 1
H15 H 0.2308 0.8018 0.2690 0.050 Uiso 0.91(3) 1 calc PR A 1
C10B C 0.237(9) 0.642(6) 0.273(6) 0.044(6) Uani 0.09(3) 1 d PU A 2
H10A H 0.2455 0.6087 0.2994 0.053 Uiso 0.09(3) 1 calc PR A 2
C11B C 0.188(9) 0.631(7) 0.227(5) 0.042(6) Uani 0.09(3) 1 d PU A 2
H11A H 0.1666 0.5857 0.2221 0.051 Uiso 0.09(3) 1 calc PR A 2
C14B C 0.199(8) 0.731(7) 0.194(6) 0.043(6) Uani 0.09(3) 1 d PU A 2
H14A H 0.1882 0.7627 0.1665 0.052 Uiso 0.09(3) 1 calc PR A 2
C15B C 0.251(8) 0.751(7) 0.241(6) 0.043(6) Uani 0.09(3) 1 d PU A 2
H15A H 0.2681 0.7977 0.2455 0.052 Uiso 0.09(3) 1 calc PR A 2
C12 C 0.1688(5) 0.6746(5) 0.1906(4) 0.033(2) Uani 1 1 d . . .
C13 C 0.1113(5) 0.6558(5) 0.1429(4) 0.030(2) Uani 1 1 d . A .
C20 C 0.3730(4) 0.4787(5) 0.5084(3) 0.0226(18) Uani 1 1 d . . .
C21 C 0.3234(5) 0.4930(5) 0.5368(3) 0.0217(17) Uani 1 1 d . . .
C22 C 0.2522(4) 0.4905(5) 0.5117(3) 0.0210(17) Uani 1 1 d . . .
H22 H 0.2368 0.4819 0.4766 0.025 Uiso 1 1 calc R . .
C23 C 0.2042(4) 0.5002(5) 0.5368(3) 0.0210(17) Uani 1 1 d . . .
C24 C 0.1284(4) 0.4994(5) 0.5068(4) 0.026(2) Uani 1 1 d . . .
C25 C 0.2274(4) 0.5099(4) 0.5893(3) 0.0189(16) Uani 1 1 d . . .
H25 H 0.1945 0.5146 0.6071 0.023 Uiso 1 1 calc R . .
C26 C 0.2976(4) 0.5128(5) 0.6152(3) 0.0211(17) Uani 1 1 d . B .
C27 C 0.3449(4) 0.5056(4) 0.5879(3) 0.0199(17) Uani 1 1 d . . .
H27 H 0.3931 0.5096 0.6050 0.024 Uiso 1 1 calc R . .
C28 C 0.3234(4) 0.5210(5) 0.6711(3) 0.0254(19) Uani 1 1 d D . .
C31 C 0.3749(4) 0.5373(5) 0.7756(3) 0.028(2) Uani 1 1 d D . .
C32 C 0.4043(5) 0.5496(6) 0.8311(3) 0.029(2) Uani 1 1 d . . .
C29 C 0.2808(17) 0.550(3) 0.6966(9) 0.034(4) Uani 0.748(18) 1 d PDU B 1
H29 H 0.2350 0.5648 0.6794 0.040 Uiso 0.748(18) 1 calc PR B 1
C30 C 0.3079(11) 0.557(3) 0.7482(9) 0.034(4) Uani 0.748(18) 1 d PDU B 1
H30 H 0.2788 0.5756 0.7660 0.041 Uiso 0.748(18) 1 calc PR B 1
C33 C 0.4113(6) 0.4993(9) 0.7493(4) 0.036(3) Uani 0.748(18) 1 d PDU B 1
H33 H 0.4550 0.4797 0.7670 0.044 Uiso 0.748(18) 1 calc PR B 1
C34 C 0.3856(6) 0.4894(10) 0.6978(4) 0.039(3) Uani 0.748(18) 1 d PDU B 1
H34 H 0.4102 0.4612 0.6810 0.047 Uiso 0.748(18) 1 calc PR B 1
C29B C 0.285(5) 0.546(9) 0.702(3) 0.035(5) Uani 0.252(18) 1 d PDU B 2
H29A H 0.2386 0.5594 0.6845 0.042 Uiso 0.252(18) 1 calc PR B 2
C30B C 0.303(4) 0.554(10) 0.751(3) 0.035(5) Uani 0.252(18) 1 d PU B 2
H30A H 0.2717 0.5690 0.7689 0.042 Uiso 0.252(18) 1 calc PR B 2
C33B C 0.418(2) 0.549(3) 0.7506(15) 0.037(5) Uani 0.252(18) 1 d PU B 2
H33A H 0.4646 0.5629 0.7663 0.044 Uiso 0.252(18) 1 calc PR B 2
C34B C 0.390(2) 0.541(3) 0.6966(15) 0.037(5) Uani 0.252(18) 1 d PU B 2
H34A H 0.4201 0.5498 0.6773 0.044 Uiso 0.252(18) 1 calc PR B 2
O17 O 0.5385(6) 0.3453(6) 0.4193(5) 0.074(3) Uani 1 1 d D . .
N2 N 0.6363(13) 0.3055(18) 0.4125(10) 0.053(6) Uani 0.326(13) 1 d PDU C 1
C35 C 0.5748(13) 0.326(2) 0.3914(9) 0.047(6) Uani 0.326(13) 1 d PDU C 1
C36 C 0.665(2) 0.314(4) 0.4685(11) 0.057(8) Uani 0.326(13) 1 d PDU C 1
H36A H 0.6794 0.2681 0.4840 0.085 Uiso 0.326(13) 1 calc PR C 1
H36B H 0.6301 0.3348 0.4816 0.085 Uiso 0.326(13) 1 calc PR C 1
H36C H 0.7058 0.3455 0.4761 0.085 Uiso 0.326(13) 1 calc PR C 1
C37 C 0.692(2) 0.284(2) 0.3902(15) 0.055(7) Uani 0.326(13) 1 d PDU C 1
H37A H 0.7373 0.2996 0.4120 0.083 Uiso 0.326(13) 1 calc PR C 1
H37B H 0.6833 0.3053 0.3570 0.083 Uiso 0.326(13) 1 calc PR C 1
H37C H 0.6924 0.2324 0.3870 0.083 Uiso 0.326(13) 1 calc PR C 1
C38 C 0.546(2) 0.316(2) 0.3326(10) 0.055(7) Uani 0.326(13) 1 d PDU C 1
H38A H 0.5046 0.3459 0.3194 0.083 Uiso 0.326(13) 1 calc PR C 1
H38B H 0.5337 0.2670 0.3246 0.083 Uiso 0.326(13) 1 calc PR C 1
H38C H 0.5814 0.3308 0.3173 0.083 Uiso 0.326(13) 1 calc PR C 1
N2B N 0.596(2) 0.302(3) 0.3739(18) 0.052(7) Uani 0.174(13) 1 d PDU C 2
C35B C 0.5972(14) 0.323(4) 0.4170(17) 0.048(7) Uani 0.174(13) 1 d PDU C 2
C36B C 0.538(3) 0.259(4) 0.338(3) 0.060(9) Uani 0.174(13) 1 d PDU C 2
H36D H 0.4934 0.2734 0.3419 0.090 Uiso 0.174(13) 1 calc PR C 2
H36E H 0.5456 0.2086 0.3468 0.090 Uiso 0.174(13) 1 calc PR C 2
H36F H 0.5383 0.2664 0.3039 0.090 Uiso 0.174(13) 1 calc PR C 2
C37B C 0.665(2) 0.279(4) 0.369(3) 0.050(8) Uani 0.174(13) 1 d PDU C 2
H37D H 0.7015 0.3100 0.3898 0.075 Uiso 0.174(13) 1 calc PR C 2
H37E H 0.6644 0.2818 0.3343 0.075 Uiso 0.174(13) 1 calc PR C 2
H37F H 0.6748 0.2302 0.3812 0.075 Uiso 0.174(13) 1 calc PR C 2
C38B C 0.655(4) 0.309(8) 0.469(2) 0.054(9) Uani 0.174(13) 1 d PDU C 2
H38D H 0.6389 0.3272 0.4961 0.081 Uiso 0.174(13) 1 calc PR C 2
H38E H 0.6975 0.3333 0.4688 0.081 Uiso 0.174(13) 1 calc PR C 2
H38F H 0.6635 0.2584 0.4732 0.081 Uiso 0.174(13) 1 calc PR C 2
O5 O 0.5354(5) 0.9670(6) 0.3506(3) 0.062(3) Uani 1 1 d D A .
N1 N 0.5834(13) 0.9620(13) 0.2866(8) 0.072(8) Uani 0.50 1 d PD A 1
C16 C 0.5663(15) 0.9368(13) 0.3227(9) 0.065(8) Uani 0.50 1 d PD A 1
C17 C 0.6173(16) 0.9232(16) 0.2534(11) 0.072(9) Uani 0.50 1 d PD A 1
H17A H 0.6194 0.8728 0.2614 0.108 Uiso 0.50 1 calc PR A 1
H17B H 0.6643 0.9414 0.2590 0.108 Uiso 0.50 1 calc PR A 1
H17C H 0.5902 0.9302 0.2183 0.108 Uiso 0.50 1 calc PR A 1
C18 C 0.5885(18) 1.0406(14) 0.2812(11) 0.073(9) Uani 0.50 1 d PD A 1
H18A H 0.5705 1.0643 0.3057 0.109 Uiso 0.50 1 calc PR A 1
H18B H 0.5613 1.0547 0.2472 0.109 Uiso 0.50 1 calc PR A 1
H18C H 0.6370 1.0538 0.2870 0.109 Uiso 0.50 1 calc PR A 1
C19 C 0.575(2) 0.8546(14) 0.3311(13) 0.077(10) Uani 0.50 1 d PD A 1
H19A H 0.5598 0.8413 0.3601 0.115 Uiso 0.50 1 calc PR A 1
H19B H 0.6231 0.8414 0.3372 0.115 Uiso 0.50 1 calc PR A 1
H19C H 0.5458 0.8301 0.3012 0.115 Uiso 0.50 1 calc PR A 1
O5B O 0.5318(15) 0.8219(16) 0.3252(10) 0.091(8) Uani 0.50 1 d PD D 2
C16B C 0.5599(16) 0.7830(16) 0.2993(12) 0.080(10) Uani 0.50 1 d PD D 2
N1B N 0.5244(15) 0.7315(14) 0.2764(11) 0.093(10) Uani 0.50 1 d PD . 2
C17B C 0.478(2) 0.690(2) 0.2998(14) 0.091(12) Uani 0.50 1 d PD . 2
H17D H 0.4673 0.7178 0.3255 0.136 Uiso 0.50 1 d PR . 2
H17E H 0.4356 0.6805 0.2734 0.136 Uiso 0.50 1 d PR . 2
H17F H 0.4998 0.6459 0.3137 0.136 Uiso 0.50 1 d PR . 2
C18B C 0.5577(19) 0.683(2) 0.2477(14) 0.090(12) Uani 0.50 1 d PD . 2
H18D H 0.5893 0.7136 0.2367 0.136 Uiso 0.50 1 d PR . 2
H18E H 0.5808 0.6393 0.2603 0.136 Uiso 0.50 1 d PR . 2
H18F H 0.5167 0.6738 0.2200 0.136 Uiso 0.50 1 d PR . 2
C19B C 0.6138(18) 0.819(2) 0.2767(14) 0.091(12) Uani 0.50 1 d PD D 2
H19D H 0.6254 0.8630 0.2950 0.136 Uiso 0.50 1 d PR D 2
H19E H 0.6558 0.7913 0.2807 0.136 Uiso 0.50 1 d PR D 2
H19F H 0.5924 0.8292 0.2417 0.136 Uiso 0.50 1 d PR D 2
O21 O 0.634(2) 1.029(2) 0.3316(14) 0.062(10) Uani 0.25 1 d P E 2
O22 O 0.6822(13) 1.1254(14) 0.4242(10) 0.030(6) Uani 0.25 1 d P F 2
O23 O 0.709(2) 1.074(3) 0.3932(17) 0.075(13) Uani 0.25 1 d P F 2
O24 O 0.7596(12) 1.0398(15) 0.3825(10) 0.028(6) Uani 0.25 1 d P F 2
O20 O 0.7570(8) 0.8042(7) 0.4310(10) 0.159(9) Uani 1 1 d D . .
N3 N 0.6673(8) 0.7555(8) 0.4441(8) 0.056(4) Uani 0.68(2) 1 d PDU G 1
C39 C 0.7189(10) 0.7497(8) 0.4281(10) 0.062(4) Uani 0.68(2) 1 d PDU G 1
C40 C 0.7385(14) 0.6784(11) 0.4069(12) 0.072(5) Uani 0.68(2) 1 d PDU G 1
H40A H 0.6996 0.6454 0.4008 0.107 Uiso 0.68(2) 1 calc PR G 1
H40B H 0.7793 0.6580 0.4314 0.107 Uiso 0.68(2) 1 calc PR G 1
H40C H 0.7488 0.6875 0.3755 0.107 Uiso 0.68(2) 1 calc PR G 1
C41 C 0.6150(15) 0.6969(12) 0.4350(14) 0.063(6) Uani 0.68(2) 1 d PDU G 1
H41A H 0.5796 0.7042 0.4027 0.095 Uiso 0.68(2) 1 calc PR G 1
H41B H 0.5932 0.6966 0.4619 0.095 Uiso 0.68(2) 1 calc PR G 1
H41C H 0.6383 0.6517 0.4346 0.095 Uiso 0.68(2) 1 calc PR G 1
C42 C 0.6457(15) 0.8216(13) 0.4588(13) 0.078(6) Uani 0.68(2) 1 d PDU G 1
H42A H 0.6844 0.8550 0.4664 0.116 Uiso 0.68(2) 1 calc PR G 1
H42B H 0.6308 0.8150 0.4888 0.116 Uiso 0.68(2) 1 calc PR G 1
H42C H 0.6070 0.8402 0.4315 0.116 Uiso 0.68(2) 1 calc PR G 1
N3B N 0.6692(19) 0.7260(17) 0.4189(18) 0.061(6) Uani 0.32(2) 1 d PDU G 2
C39B C 0.6950(13) 0.7867(19) 0.430(2) 0.064(6) Uani 0.32(2) 1 d PDU G 2
C40B C 0.663(3) 0.810(3) 0.472(2) 0.069(8) Uani 0.32(2) 1 d PDU G 2
H40D H 0.6219 0.7811 0.4696 0.103 Uiso 0.32(2) 1 calc PR G 2
H40E H 0.6501 0.8595 0.4678 0.103 Uiso 0.32(2) 1 calc PR G 2
H40F H 0.6973 0.8025 0.5049 0.103 Uiso 0.32(2) 1 calc PR G 2
C41B C 0.618(4) 0.680(4) 0.426(3) 0.065(8) Uani 0.32(2) 1 d PDU G 2
H41D H 0.6178 0.6361 0.4083 0.098 Uiso 0.32(2) 1 calc PR G 2
H41E H 0.5722 0.7029 0.4133 0.098 Uiso 0.32(2) 1 calc PR G 2
H41F H 0.6273 0.6708 0.4621 0.098 Uiso 0.32(2) 1 calc PR G 2
C42B C 0.707(3) 0.685(3) 0.382(2) 0.066(7) Uani 0.32(2) 1 d PDU G 2
H42D H 0.6861 0.6389 0.3733 0.099 Uiso 0.32(2) 1 calc PR G 2
H42E H 0.7566 0.6798 0.4002 0.099 Uiso 0.32(2) 1 calc PR G 2
H42F H 0.7015 0.7133 0.3519 0.099 Uiso 0.32(2) 1 calc PR G 2

loop_
_atom_site_aniso_label
_atom_site_aniso_U_11
_atom_site_aniso_U_22
_atom_site_aniso_U_33
_atom_site_aniso_U_23
_atom_site_aniso_U_13
_atom_site_aniso_U_12
La1 0.0151(2) 0.0187(2) 0.0192(3) 0.00139(18) -0.00123(18) -0.00068(17)
La2 0.0129(2) 0.0160(2) 0.0110(2) -0.00011(16) 0.00077(16) -0.00021(16)
O1 0.028(3) 0.016(3) 0.021(3) 0.001(2) -0.003(3) 0.003(2)
O2 0.030(3) 0.022(3) 0.013(3) -0.001(2) -0.002(2) 0.001(3)
O3 0.046(4) 0.021(3) 0.026(3) 0.004(3) -0.003(3) -0.001(3)
O4 0.12(4) 0.08(2) 0.16(4) 0.02(3) 0.12(3) -0.03(3)
O4B 0.059(15) 0.08(2) 0.013(7) 0.004(9) 0.006(8) -0.001(13)
O6 0.058(5) 0.026(4) 0.055(5) 0.012(4) -0.033(4) -0.012(4)
O7 0.047(4) 0.024(3) 0.038(4) -0.002(3) -0.019(3) -0.003(3)
O8 0.060(5) 0.016(3) 0.029(4) -0.001(3) -0.010(3) -0.007(3)
O9 0.056(5) 0.026(3) 0.017(3) 0.003(3) -0.014(3) -0.004(3)
O10 0.014(3) 0.055(4) 0.022(3) -0.002(3) 0.006(2) -0.002(3)
O11 0.037(4) 0.097(6) 0.033(4) -0.004(4) 0.010(3) -0.004(4)
O12 0.036(4) 0.060(5) 0.027(4) -0.009(3) -0.001(3) 0.031(4)
O13 0.028(4) 0.041(4) 0.074(6) -0.035(4) -0.009(4) 0.012(3)
O14 0.013(3) 0.075(6) 0.036(4) -0.005(4) -0.010(3) 0.006(3)
O15 0.025(3) 0.040(4) 0.032(4) -0.022(3) 0.023(3) -0.016(3)
O16 0.056(5) 0.026(4) 0.035(4) -0.006(3) 0.003(4) -0.019(3)
O19 0.047(7) 0.29(2) 0.076(9) -0.049(13) -0.004(6) 0.064(11)
C1 0.021(4) 0.022(4) 0.017(4) -0.005(3) 0.002(3) 0.007(3)
C2 0.034(5) 0.023(4) 0.013(4) 0.005(3) 0.001(3) -0.001(4)
C3 0.031(5) 0.026(5) 0.022(5) 0.000(4) -0.008(4) 0.003(4)
C4 0.040(6) 0.018(4) 0.029(5) 0.005(4) -0.002(4) 0.006(4)
C5 0.040(5) 0.025(4) 0.010(4) -0.002(3) 0.003(4) -0.003(4)
C6 0.045(6) 0.017(4) 0.028(5) 0.002(4) -0.007(4) 0.001(4)
C7 0.040(5) 0.019(4) 0.022(5) -0.001(4) -0.010(4) 0.000(4)
C8 0.027(4) 0.018(4) 0.025(5) -0.004(3) -0.005(4) -0.002(3)
C9 0.049(6) 0.017(4) 0.026(5) 0.001(4) -0.011(4) -0.003(4)
C10 0.055(7) 0.021(4) 0.040(6) -0.005(4) -0.021(6) 0.010(5)
C11 0.052(7) 0.021(4) 0.039(6) -0.007(4) -0.019(5) 0.009(5)
C14 0.049(6) 0.017(4) 0.038(6) -0.003(4) -0.017(5) 0.004(4)
C15 0.052(7) 0.017(4) 0.038(6) -0.005(4) -0.015(5) 0.005(5)
C10B 0.052(9) 0.020(8) 0.038(9) -0.005(8) -0.018(9) 0.006(8)
C11B 0.052(9) 0.018(8) 0.038(9) -0.005(8) -0.017(9) 0.005(8)
C14B 0.052(9) 0.018(8) 0.038(9) -0.004(8) -0.018(9) 0.006(8)
C15B 0.052(9) 0.019(8) 0.038(9) -0.005(8) -0.017(9) 0.006(8)
C12 0.032(5) 0.019(4) 0.032(5) -0.004(4) -0.015(4) 0.001(4)
C13 0.034(5) 0.017(4) 0.026(5) 0.001(4) -0.010(4) -0.005(4)
C20 0.013(4) 0.039(5) 0.015(4) 0.007(4) 0.004(3) -0.009(3)
C21 0.023(4) 0.031(5) 0.011(4) -0.003(3) 0.007(3) -0.009(4)
C22 0.015(4) 0.027(4) 0.021(4) -0.003(3) 0.005(3) -0.002(3)
C23 0.019(4) 0.024(4) 0.018(4) -0.002(3) 0.002(3) -0.004(3)
C24 0.013(4) 0.025(4) 0.033(5) -0.005(4) -0.003(4) 0.008(3)
C25 0.011(4) 0.024(4) 0.024(4) -0.001(3) 0.008(3) -0.002(3)
C26 0.017(4) 0.030(4) 0.014(4) -0.002(3) 0.002(3) 0.002(3)
C27 0.017(4) 0.024(4) 0.015(4) -0.002(3) -0.001(3) -0.003(3)
C28 0.019(4) 0.044(5) 0.014(4) -0.007(4) 0.006(3) -0.006(4)
C31 0.019(4) 0.038(5) 0.027(5) 0.006(4) 0.007(4) -0.002(4)
C32 0.015(4) 0.050(6) 0.018(4) -0.004(4) -0.003(3) -0.009(4)
C29 0.016(5) 0.064(8) 0.019(6) -0.006(7) 0.003(5) 0.009(5)
C30 0.021(6) 0.063(7) 0.019(6) -0.008(6) 0.008(5) 0.011(6)
C33 0.018(5) 0.070(8) 0.019(5) -0.003(5) 0.002(4) 0.011(5)
C34 0.022(5) 0.071(8) 0.021(5) -0.006(5) 0.003(4) 0.015(5)
C29B 0.018(8) 0.065(9) 0.020(8) -0.005(8) 0.003(7) 0.010(8)
C30B 0.021(8) 0.065(9) 0.019(8) -0.006(8) 0.005(7) 0.009(8)
C33B 0.021(7) 0.068(9) 0.020(8) -0.005(8) 0.003(7) 0.007(8)
C34B 0.022(7) 0.068(9) 0.019(8) -0.006(8) 0.005(7) 0.007(8)
O17 0.067(7) 0.064(6) 0.101(9) -0.031(6) 0.039(6) 0.017(5)
N2 0.054(10) 0.048(10) 0.063(10) -0.004(9) 0.026(9) 0.008(9)
C35 0.049(8) 0.044(8) 0.053(9) -0.003(7) 0.023(7) 0.006(7)
C36 0.055(11) 0.053(10) 0.063(10) 0.002(8) 0.020(8) 0.004(8)
C37 0.056(12) 0.051(12) 0.064(13) -0.005(12) 0.027(11) 0.009(11)
C38 0.061(13) 0.049(12) 0.058(13) -0.010(12) 0.022(12) 0.016(12)
N2B 0.054(9) 0.050(9) 0.056(9) -0.003(7) 0.022(7) 0.005(7)
C35B 0.050(11) 0.044(11) 0.057(11) -0.005(10) 0.025(10) 0.008(10)
C36B 0.055(15) 0.052(15) 0.070(16) -0.017(15) 0.014(15) 0.011(15)
C37B 0.051(10) 0.049(10) 0.053(10) -0.002(8) 0.021(8) 0.004(8)
C38B 0.053(15) 0.049(14) 0.065(14) 0.001(14) 0.025(14) 0.011(14)
O5 0.064(6) 0.097(8) 0.036(5) -0.011(5) 0.032(4) 0.011(5)
N1 0.063(16) 0.11(2) 0.051(14) -0.013(15) 0.029(12) 0.004(16)
C16 0.056(17) 0.10(3) 0.047(15) -0.017(16) 0.033(13) 0.000(16)
C17 0.062(19) 0.11(3) 0.049(16) -0.016(17) 0.031(14) 0.008(18)
C18 0.07(2) 0.10(3) 0.047(17) -0.010(17) 0.028(15) 0.00(2)
C19 0.07(2) 0.11(3) 0.06(2) -0.02(2) 0.029(18) -0.01(2)
O5B 0.088(19) 0.11(2) 0.077(17) -0.019(16) 0.033(15) 0.007(17)
C16B 0.08(2) 0.11(3) 0.06(2) -0.02(2) 0.033(18) 0.00(2)
N1B 0.09(2) 0.11(3) 0.08(2) -0.028(19) 0.037(18) 0.00(2)
C17B 0.09(3) 0.11(3) 0.08(3) -0.03(2) 0.04(2) 0.00(2)
C18B 0.09(3) 0.11(3) 0.08(2) -0.03(2) 0.04(2) 0.00(2)
C19B 0.08(2) 0.12(3) 0.08(2) -0.03(2) 0.03(2) 0.00(2)
O21 0.05(2) 0.09(3) 0.05(2) 0.00(2) 0.030(18) 0.00(2)
O22 0.021(12) 0.031(14) 0.038(15) 0.025(12) 0.009(11) -0.004(11)
O23 0.06(3) 0.10(4) 0.06(3) 0.01(2) 0.01(2) -0.01(2)
O24 0.008(10) 0.048(16) 0.029(14) 0.028(12) 0.005(10) 0.000(10)
O20 0.109(12) 0.065(8) 0.34(3) -0.026(12) 0.115(16) -0.056(8)
N3 0.046(7) 0.039(7) 0.095(10) -0.008(7) 0.039(7) -0.004(6)
C39 0.055(8) 0.043(8) 0.098(11) -0.001(8) 0.038(8) -0.011(7)
C40 0.066(11) 0.055(10) 0.106(14) -0.006(10) 0.044(10) 0.000(9)
C41 0.054(9) 0.042(11) 0.103(13) 0.004(10) 0.036(9) -0.012(9)
C42 0.064(12) 0.059(11) 0.115(14) -0.012(11) 0.033(11) 0.012(10)
N3B 0.049(9) 0.044(10) 0.099(12) 0.002(9) 0.036(10) -0.008(9)
C39B 0.052(10) 0.046(10) 0.103(12) -0.002(10) 0.036(10) -0.006(9)
C40B 0.053(13) 0.054(13) 0.102(15) 0.000(13) 0.027(13) 0.004(12)
C41B 0.056(13) 0.049(14) 0.101(15) 0.001(13) 0.039(13) -0.002(12)
C42B 0.056(13) 0.051(13) 0.100(15) -0.001(13) 0.036(12) 0.005(12)

loop_
_atom_type_symbol
_atom_type_description
_atom_type_scat_dispersion_real
_atom_type_scat_dispersion_imag
_atom_type_scat_source
C C 0.0033 0.0016 'International Tables Vol C Tables 4.2.6.8 and 6.1.1.4'
H H 0.0000 0.0000 'International Tables Vol C Tables 4.2.6.8 and 6.1.1.4'
O O 0.0106 0.0060 'International Tables Vol C Tables 4.2.6.8 and 6.1.1.4'
La La -0.2871 2.4523 'International Tables Vol C Tables 4.2.6.8 and 6.1.1.4'
N N 0.0061 0.0033 'International Tables Vol C Tables 4.2.6.8 and 6.1.1.4'

loop_
_geom_angle_atom_site_label_1
_geom_angle_atom_site_label_2
_geom_angle_atom_site_label_3
_geom_angle
_geom_angle_site_symmetry_1
_geom_angle_site_symmetry_3
O13 La1 O7 86.0(3) 7_566 4
O13 La1 O14 113.1(3) 7_566 3
O7 La1 O14 148.0(3) 4 3
O13 La1 O5 147.5(3) 7_566 .
O7 La1 O5 100.5(3) 4 .
O14 La1 O5 77.5(3) 3 .
O13 La1 O3 75.3(3) 7_566 .
O7 La1 O3 77.1(2) 4 .
O14 La1 O3 83.1(3) 3 .
O5 La1 O3 137.1(3) . .
O13 La1 O4 141.9(13) 7_566 .
O7 La1 O4 77.8(13) 4 .
O14 La1 O4 71.5(13) 3 .
O5 La1 O4 70.1(13) . .
O3 La1 O4 67.6(13) . .
O13 La1 O2 72.8(2) 7_566 .
O7 La1 O2 127.9(2) 4 .
O14 La1 O2 83.5(3) 3 .
O5 La1 O2 78.4(3) . .
O3 La1 O2 136.8(2) . .
O4 La1 O2 143.0(14) . .
O13 La1 O1 77.7(2) 7_566 .
O7 La1 O1 78.7(2) 4 .
O14 La1 O1 129.0(3) 3 .
O5 La1 O1 72.6(3) . .
O3 La1 O1 144.6(2) . .
O4 La1 O1 130.8(12) . .
O2 La1 O1 50.90(18) . .
O13 La1 O4B 141.6(11) 7_566 .
O7 La1 O4B 70.8(9) 4 .
O14 La1 O4B 79.0(9) 3 .
O5 La1 O4B 68.9(11) . .
O3 La1 O4B 70.1(10) . .
O4 La1 O4B 7.9(17) . .
O2 La1 O4B 145.5(11) . .
O1 La1 O4B 124.3(7) . .
O13 La1 C1 73.7(2) 7_566 .
O7 La1 C1 103.1(2) 4 .
O14 La1 C1 106.8(3) 3 .
O5 La1 C1 73.8(3) . .
O3 La1 C1 149.0(2) . .
O4 La1 C1 143.3(13) . .
O2 La1 C1 25.8(2) . .
O1 La1 C1 25.1(2) . .
O4B La1 C1 140.0(9) . .
O10 La2 O9 78.1(2) 5_666 5_666
O10 La2 O8 75.7(3) 5_666 .
O9 La2 O8 130.4(2) 5_666 .
O10 La2 O15 123.4(2) 5_666 .
O9 La2 O15 88.4(3) 5_666 .
O8 La2 O15 72.6(3) . .
O10 La2 O17 83.6(3) 5_666 .
O9 La2 O17 75.3(4) 5_666 .
O8 La2 O17 140.7(4) . .
O15 La2 O17 145.1(3) . .
O10 La2 O16 150.2(3) 5_666 .
O9 La2 O16 75.5(2) 5_666 .
O8 La2 O16 132.8(3) . .
O15 La2 O16 69.4(3) . .
O17 La2 O16 76.7(3) . .
O10 La2 O12 133.4(2) 5_666 6_565
O9 La2 O12 147.0(2) 5_666 6_565
O8 La2 O12 75.8(3) . 6_565
O15 La2 O12 80.9(2) . 6_565
O17 La2 O12 96.1(4) . 6_565
O16 La2 O12 71.5(2) . 6_565
O10 La2 O11 85.7(3) 5_666 6_565
O9 La2 O11 146.0(3) 5_666 6_565
O8 La2 O11 72.0(3) . 6_565
O15 La2 O11 125.2(3) . 6_565
O17 La2 O11 73.4(4) . 6_565
O16 La2 O11 109.2(3) . 6_565
O12 La2 O11 50.6(3) 6_565 6_565
O10 La2 O10 76.9(2) 5_666 .
O9 La2 O10 66.6(2) 5_666 .
O8 La2 O10 66.9(2) . .
O15 La2 O10 47.87(19) . .
O17 La2 O10 139.8(3) . .
O16 La2 O10 104.4(2) . .
O12 La2 O10 122.8(2) 6_565 .
O11 La2 O10 138.1(3) 6_565 .
O10 La2 C32 109.9(3) 5_666 6_565
O9 La2 C32 157.1(3) 5_666 6_565
O8 La2 C32 72.3(3) . 6_565
O15 La2 C32 103.4(2) . 6_565
O17 La2 C32 84.2(3) . 6_565
O16 La2 C32 90.3(3) . 6_565
O12 La2 C32 25.3(2) 6_565 6_565
O11 La2 C32 25.3(3) 6_565 6_565
O10 La2 C32 135.5(2) . 6_565
O10 La2 C20 101.2(2) 5_666 .
O9 La2 C20 76.9(3) 5_666 .
O8 La2 C20 68.0(3) . .
O15 La2 C20 23.0(2) . .
O17 La2 C20 150.1(3) . .
O16 La2 C20 86.0(3) . .
O12 La2 C20 101.3(3) 6_565 .
O11 La2 C20 136.1(3) 6_565 .
O10 La2 C20 24.9(2) . .
C32 La2 C20 120.5(2) 6_565 .
O10 La2 La2 42.16(15) 5_666 5_666
O9 La2 La2 66.75(16) 5_666 5_666
O8 La2 La2 65.51(16) . 5_666
O15 La2 La2 81.94(14) . 5_666
O17 La2 La2 117.5(3) . 5_666
O16 La2 La2 132.75(18) . 5_666
O12 La2 La2 140.8(2) 6_565 5_666
O11 La2 La2 118.0(2) 6_565 5_666
O10 La2 La2 34.70(13) . 5_666
C32 La2 La2 133.6(2) 6_565 5_666
C20 La2 La2 59.22(16) . 5_666
C1 O1 La1 94.2(5) . .
C1 O2 La1 94.2(5) . .
C13 O7 La1 136.8(6) . 4_545
C5 O8 La2 136.0(6) . .
C5 O9 La2 136.3(6) . 5_666
C20 O10 La2 164.4(7) . 5_666
C20 O10 La2 85.9(5) . .
La2 O10 La2 103.1(2) 5_666 .
C32 O11 La2 91.3(6) . 6_566
C32 O12 La2 94.9(5) . 6_566
C24 O13 La1 169.1(7) . 7_566
C24 O14 La1 113.4(6) . 3_445
C20 O15 La2 105.3(5) . .
H19G O19 H19H 115(2) . .
O1 C1 O2 120.7(8) . .
O1 C1 C2 119.7(7) . .
O2 C1 C2 119.5(7) . .
O1 C1 La1 60.7(4) . .
O2 C1 La1 60.0(4) . .
C2 C1 La1 176.9(6) . .
C3 C2 C8 120.5(8) . .
C3 C2 C1 120.9(8) . .
C8 C2 C1 118.6(8) . .
C4 C3 C2 120.5(8) . .
C4 C3 H3 119.8 . .
C2 C3 H3 119.8 . .
C3 C4 C6 119.4(8) . .
C3 C4 C5 121.2(8) . .
C6 C4 C5 119.3(8) . .
O9 C5 O8 128.7(9) . .
O9 C5 C4 116.2(8) . .
O8 C5 C4 115.0(8) . .
C7 C6 C4 121.1(9) . .
C7 C6 H6 119.4 . .
C4 C6 H6 119.4 . .
C6 C7 C8 118.1(8) . .
C6 C7 C9 120.9(8) . .
C8 C7 C9 121.0(8) . .
C2 C8 C7 120.3(8) . .
C2 C8 H8 119.8 . .
C7 C8 H8 119.8 . .
C15B C9 C10 107(6) . .
C15B C9 C15 30(8) . .
C10 C9 C15 118.2(10) . .
C15B C9 C10B 115(8) . .
C10 C9 C10B 37(8) . .
C15 C9 C10B 106(6) . .
C15B C9 C7 126(6) . .
C10 C9 C7 120.2(9) . .
C15 C9 C7 121.6(9) . .
C10B C9 C7 119(5) . .
C11 C10 C9 120.8(11) . .
C11 C10 H10 119.6 . .
C9 C10 H10 119.6 . .
C12 C11 C10 120.8(11) . .
C12 C11 H11 119.6 . .
C10 C11 H11 119.6 . .
C15 C14 C12 120.2(10) . .
C15 C14 H14 119.9 . .
C12 C14 H14 119.9 . .
C14 C15 C9 121.3(11) . .
C14 C15 H15 119.4 . .
C9 C15 H15 119.4 . .
C11B C10B C9 117(10) . .
C11B C10B H10A 121.4 . .
C9 C10B H10A 121.4 . .
C12 C11B C10B 127(10) . .
C12 C11B H11A 116.7 . .
C10B C11B H11A 116.7 . .
C12 C14B C15B 120(10) . .
C12 C14B H14A 120.0 . .
C15B C14B H14A 120.0 . .
C9 C15B C14B 122(10) . .
C9 C15B H15A 119.0 . .
C14B C15B H15A 119.0 . .
C14B C12 C11B 119(8) . .
C14B C12 C11 108(6) . .
C11B C12 C11 34(8) . .
C14B C12 C14 34(9) . .
C11B C12 C14 107(6) . .
C11 C12 C14 118.8(9) . .
C14B C12 C13 120(6) . .
C11B C12 C13 121(6) . .
C11 C12 C13 119.2(9) . .
C14 C12 C13 122.1(9) . .
O6 C13 O7 124.5(9) . .
O6 C13 C12 119.6(8) . .
O7 C13 C12 115.9(8) . .
O15 C20 O10 120.9(8) . .
O15 C20 C21 119.3(7) . .
O10 C20 C21 119.8(8) . .
O15 C20 La2 51.7(4) . .
O10 C20 La2 69.2(5) . .
C21 C20 La2 170.6(6) . .
C27 C21 C22 118.6(8) . .
C27 C21 C20 122.2(8) . .
C22 C21 C20 119.2(7) . .
C23 C22 C21 121.4(8) . .
C23 C22 H22 119.3 . .
C21 C22 H22 119.3 . .
C22 C23 C25 119.0(8) . .
C22 C23 C24 118.2(8) . .
C25 C23 C24 122.8(8) . .
O14 C24 O13 123.4(8) . .
O14 C24 C23 116.3(9) . .
O13 C24 C23 120.2(9) . .
C26 C25 C23 121.0(8) . .
C26 C25 H25 119.5 . .
C23 C25 H25 119.5 . .
C25 C26 C27 118.2(8) . .
C25 C26 C28 121.9(8) . .
C27 C26 C28 119.9(7) . .
C21 C27 C26 121.8(8) . .
C21 C27 H27 119.1 . .
C26 C27 H27 119.1 . .
C34B C28 C29 107(3) . .
C34B C28 C34 42(2) . .
C29 C28 C34 119.8(14) . .
C34B C28 C29B 103(6) . .
C29 C28 C29B 7(6) . .
C34 C28 C29B 113(4) . .
C34B C28 C26 123.3(19) . .
C29 C28 C26 120.2(13) . .
C34 C28 C26 119.2(7) . .
C29B C28 C26 126(4) . .
C33B C31 C33 42(2) . .
C33B C31 C30 111(2) . .
C33 C31 C30 115.6(17) . .
C33B C31 C30B 117(5) . .
C33 C31 C30B 119(5) . .
C30 C31 C30B 6(7) . .
C33B C31 C32 114(2) . .
C33 C31 C32 121.3(9) . .
C30 C31 C32 122.9(14) . .
C30B C31 C32 118(4) . .
O11 C32 O12 123.1(9) . .
O11 C32 C31 117.4(9) . .
O12 C32 C31 119.4(8) . .
O11 C32 La2 63.3(5) . 6_566
O12 C32 La2 59.8(5) . 6_566
C31 C32 La2 177.6(7) . 6_566
C30 C29 C28 117(2) . .
C30 C29 H29 121.3 . .
C28 C29 H29 121.3 . .
C29 C30 C31 124(3) . .
C29 C30 H30 117.9 . .
C31 C30 H30 117.9 . .
C34 C33 C31 121.7(10) . .
C34 C33 H33 119.1 . .
C31 C33 H33 119.1 . .
C33 C34 C28 119.6(10) . .
C33 C34 H34 120.2 . .
C28 C34 H34 120.2 . .
C30B C29B C28 130(9) . .
C30B C29B H29A 114.8 . .
C28 C29B H29A 114.8 . .
C29B C30B C31 112(9) . .
C29B C30B H30A 123.8 . .
C31 C30B H30A 123.8 . .
C31 C33B C34B 115(4) . .
C31 C33B H33A 122.4 . .
C34B C33B H33A 122.4 . .
C28 C34B C33B 126(4) . .
C28 C34B H34A 117.1 . .
C33B C34B H34A 117.1 . .
C35 O17 C35B 33(2) . .
C35 O17 La2 150.4(18) . .
C35B O17 La2 155(3) . .
C35 N2 C36 118(3) . .
C35 N2 C37 130(3) . .
C36 N2 C37 110.7(17) . .
N2 C35 O17 118(2) . .
N2 C35 C38 117(2) . .
O17 C35 C38 125(2) . .
C35B N2B C37B 115(4) . .
C35B N2B C36B 126(2) . .
C37B N2B C36B 110.0(17) . .
N2B C35B O17 113(3) . .
N2B C35B C38B 128(5) . .
O17 C35B C38B 117(5) . .
N2B C36B H36D 109.5 . .
N2B C36B H36E 109.5 . .
H36D C36B H36E 109.5 . .
N2B C36B H36F 109.5 . .
H36D C36B H36F 109.5 . .
H36E C36B H36F 109.5 . .
N2B C37B H37D 109.5 . .
N2B C37B H37E 109.5 . .
H37D C37B H37E 109.5 . .
N2B C37B H37F 109.5 . .
H37D C37B H37F 109.5 . .
H37E C37B H37F 109.5 . .
C35B C38B H38D 109.5 . .
C35B C38B H38E 109.5 . .
H38D C38B H38E 109.5 . .
C35B C38B H38F 109.5 . .
H38D C38B H38F 109.5 . .
H38E C38B H38F 109.5 . .
C16 O5 La1 170.5(15) . .
C16 N1 C17 127(2) . .
C16 N1 C18 120(2) . .
C17 N1 C18 111.4(16) . .
N1 C16 O5 129(2) . .
N1 C16 C19 117(2) . .
O5 C16 C19 114(2) . .
N1 C17 H17A 109.5 . .
N1 C17 H17B 109.5 . .
H17A C17 H17B 109.5 . .
N1 C17 H17C 109.5 . .
H17A C17 H17C 109.5 . .
H17B C17 H17C 109.5 . .
N1 C18 H18A 109.5 . .
N1 C18 H18B 109.5 . .
H18A C18 H18B 109.5 . .
N1 C18 H18C 109.5 . .
H18A C18 H18C 109.5 . .
H18B C18 H18C 109.5 . .
C16 C19 H19A 109.5 . .
C16 C19 H19B 109.5 . .
H19A C19 H19B 109.5 . .
C16 C19 H19C 109.5 . .
H19A C19 H19C 109.5 . .
H19B C19 H19C 109.5 . .
N1B C16B O5B 117(3) . .
N1B C16B C19B 119(3) . .
O5B C16B C19B 117(3) . .
C16B N1B C18B 117(3) . .
C16B N1B N1B 127(2) . 2_655
C18B N1B N1B 75(2) . 2_655
C16B N1B C17B 121(3) . .
C18B N1B C17B 110.8(17) . .
N1B N1B C17B 97(3) 2_655 .
C16B N1B C18B 152(2) . 2_655
C18B N1B C18B 90(2) . 2_655
N1B N1B C18B 52.3(15) 2_655 2_655
C17B N1B C18B 44.9(19) . 2_655
C18B C17B N1B 81(2) 2_655 .
C18B C17B H17D 128.7 2_655 .
N1B C17B H17D 110.6 . .
C18B C17B H17E 28.1 2_655 .
N1B C17B H17E 107.1 . .
H17D C17B H17E 108.7 . .
C18B C17B H17F 111.4 2_655 .
N1B C17B H17F 110.9 . .
H17D C17B H17F 110.2 . .
H17E C17B H17F 109.2 . .
C17B C18B N1B 106(3) 2_655 .
C17B C18B N1B 54.4(17) 2_655 2_655
N1B C18B N1B 53(2) . 2_655
C17B C18B H18D 80.7 2_655 .
N1B C18B H18D 105.0 . .
N1B C18B H18D 101.7 2_655 .
C17B C18B H18E 120.6 2_655 .
N1B C18B H18E 125.0 . .
N1B C18B H18E 147.5 2_655 .
H18D C18B H18E 109.2 . .
C17B C18B H18F 29.6 2_655 .
N1B C18B H18F 97.2 . .
N1B C18B H18F 48.4 2_655 .
H18D C18B H18F 110.2 . .
H18E C18B H18F 109.3 . .
C16B C19B H19D 104.3 . .
C16B C19B H19E 114.1 . .
H19D C19B H19E 109.6 . .
C16B C19B H19F 110.1 . .
H19D C19B H19F 109.0 . .
H19E C19B H19F 109.5 . .
O24 O23 O22 153(4) . .
C39 O20 C39B 39.2(18) . .
C39 N3 C42 122.6(17) . .
C39 N3 C41 119.5(18) . .
C42 N3 C41 115.9(17) . .
N3 C39 O20 117.2(16) . .
N3 C39 C40 122.7(16) . .
O20 C39 C40 120.1(17) . .
C39B N3B C41B 142(4) . .
C39B N3B C42B 110(4) . .
C41B N3B C42B 108(4) . .
N3B C39B O20 125(3) . .
N3B C39B C40B 101(4) . .
O20 C39B C40B 122(4) . .
C39B C40B H40D 109.5 . .
C39B C40B H40E 109.5 . .
H40D C40B H40E 109.5 . .
C39B C40B H40F 109.5 . .
H40D C40B H40F 109.5 . .
H40E C40B H40F 109.5 . .
N3B C41B H41D 109.5 . .
N3B C41B H41E 109.5 . .
H41D C41B H41E 109.5 . .
N3B C41B H41F 109.5 . .
H41D C41B H41F 109.5 . .
H41E C41B H41F 109.5 . .
N3B C42B H42D 109.5 . .
N3B C42B H42E 109.5 . .
H42D C42B H42E 109.5 . .
N3B C42B H42F 109.5 . .
H42D C42B H42F 109.5 . .
H42E C42B H42F 109.5 . .

loop_
_geom_bond_atom_site_label_1
_geom_bond_atom_site_label_2
_geom_bond_distance
_geom_bond_site_symmetry_2
La1 O13 2.398(11) 7_566
La1 O7 2.410(7) 4
La1 O14 2.460(7) 3
La1 O5 2.477(8) .
La1 O3 2.535(7) .
La1 O4 2.56(4) .
La1 O2 2.558(6) .
La1 O1 2.576(6) .
La1 O4B 2.62(4) .
La1 C1 2.945(9) .
La2 O10 2.437(7) 5_666
La2 O9 2.464(6) 5_666
La2 O8 2.472(7) .
La2 O15 2.496(6) .
La2 O17 2.499(9) .
La2 O16 2.548(7) .
La2 O12 2.549(7) 6_565
La2 O11 2.627(9) 6_565
La2 O10 2.873(7) .
La2 C32 2.938(9) 6_565
La2 C20 3.066(9) .
La2 La2 4.1679(9) 5_666
O1 C1 1.253(10) .
O2 C1 1.284(10) .
O6 C13 1.232(12) .
O7 C13 1.261(11) .
O7 La1 2.410(7) 4_545
O8 C5 1.257(11) .
O9 C5 1.224(11) .
O9 La2 2.464(6) 5_666
O10 C20 1.295(10) .
O10 La2 2.437(7) 5_666
O11 C32 1.258(13) .
O11 La2 2.627(9) 6_566
O12 C32 1.259(12) .
O12 La2 2.549(7) 6_566
O13 C24 1.320(14) .
O13 La1 2.398(11) 7_566
O14 C24 1.244(13) .
O14 La1 2.460(6) 3_445
O15 C20 1.240(11) .
O19 H19G 0.846(10) .
O19 H19H 0.871(11) .
C1 C2 1.502(12) .
C2 C3 1.390(12) .
C2 C8 1.393(12) .
C3 C4 1.384(13) .
C3 H3 0.9500 .
C4 C6 1.408(13) .
C4 C5 1.546(12) .
C6 C7 1.404(13) .
C6 H6 0.9500 .
C7 C8 1.416(12) .
C7 C9 1.483(12) .
C8 H8 0.9500 .
C9 C15B 1.34(14) .
C9 C10 1.382(15) .
C9 C15 1.383(16) .
C9 C10B 1.39(14) .
C10 C11 1.380(16) .
C10 H10 0.9500 .
C11 C12 1.380(15) .
C11 H11 0.9500 .
C14 C15 1.379(16) .
C14 C12 1.384(15) .
C14 H14 0.9500 .
C15 H15 0.9500 .
C10B C11B 1.38(16) .
C10B H10A 0.9500 .
C11B C12 1.28(13) .
C11B H11A 0.9500 .
C14B C12 1.23(14) .
C14B C15B 1.46(17) .
C14B H14A 0.9500 .
C15B H15A 0.9500 .
C12 C13 1.524(12) .
C20 C21 1.484(12) .
C21 C27 1.386(11) .
C21 C22 1.401(12) .
C22 C23 1.374(12) .
C22 H22 0.9500 .
C23 C25 1.412(12) .
C23 C24 1.511(11) .
C25 C26 1.389(11) .
C25 H25 0.9500 .
C26 C27 1.402(12) .
C26 C28 1.499(11) .
C27 H27 0.9500 .
C28 C34B 1.37(4) .
C28 C29 1.389(8) .
C28 C34 1.392(8) .
C28 C29B 1.409(10) .
C31 C33B 1.29(4) .
C31 C33 1.391(8) .
C31 C30 1.391(10) .
C31 C30B 1.45(6) .
C31 C32 1.506(13) .
C32 La2 2.938(9) 6_566
C29 C30 1.386(10) .
C29 H29 0.9500 .
C30 H30 0.9500 .
C33 C34 1.387(8) .
C33 H33 0.9500 .
C34 H34 0.9500 .
C29B C30B 1.33(7) .
C29B H29A 0.9500 .
C30B H30A 0.9500 .
C33B C34B 1.45(5) .
C33B H33A 0.9500 .
C34B H34A 0.9500 .
O17 C35 1.280(15) .
O17 C35B 1.284(15) .
N2 C35 1.267(17) .
N2 C36 1.506(15) .
N2 C37 1.509(15) .
C35 C38 1.58(2) .
C36 H36A 0.9800 .
C36 H36B 0.9800 .
C36 H36C 0.9800 .
C37 H37A 0.9800 .
C37 H37B 0.9800 .
C37 H37C 0.9800 .
C38 H38A 0.9800 .
C38 H38B 0.9800 .
C38 H38C 0.9800 .
N2B C35B 1.262(17) .
N2B C37B 1.518(15) .
N2B C36B 1.519(15) .
C35B C38B 1.58(2) .
C36B H36D 0.9800 .
C36B H36E 0.9800 .
C36B H36F 0.9800 .
C37B H37D 0.9800 .
C37B H37E 0.9800 .
C37B H37F 0.9800 .
C38B H38D 0.9800 .
C38B H38E 0.9800 .
C38B H38F 0.9800 .
O5 C16 1.276(15) .
N1 C16 1.257(17) .
N1 C17 1.503(15) .
N1 C18 1.505(15) .
C16 C19 1.58(2) .
C17 H17A 0.9800 .
C17 H17B 0.9800 .
C17 H17C 0.9800 .
C18 H18A 0.9800 .
C18 H18B 0.9800 .
C18 H18C 0.9800 .
C19 H19A 0.9800 .
C19 H19B 0.9800 .
C19 H19C 0.9800 .
O5B C16B 1.282(15) .
C16B N1B 1.267(17) .
C16B C19B 1.57(2) .
N1B C18B 1.503(15) .
N1B N1B 1.51(6) 2_655
N1B C17B 1.513(15) .
N1B C18B 1.84(5) 2_655
C17B C18B 1.31(5) 2_655
C17B H17D 0.9688 .
C17B H17E 0.9679 .
C17B H17F 0.9730 .
C18B C17B 1.31(5) 2_655
C18B N1B 1.84(5) 2_655
C18B H18D 0.9753 .
C18B H18E 0.9736 .
C18B H18F 0.9668 .
C19B H19D 0.9713 .
C19B H19E 0.9766 .
C19B H19F 0.9615 .
O22 O23 1.51(6) .
O23 O24 1.32(6) .
O20 C39 1.279(14) .
O20 C39B 1.288(15) .
N3 C39 1.261(16) .
N3 C42 1.43(3) .
N3 C41 1.503(15) .
C39 C40 1.58(2) .
C40 H40A 0.9800 .
C40 H40B 0.9800 .
C40 H40C 0.9800 .
C41 H41A 0.9800 .
C41 H41B 0.9800 .
C41 H41C 0.9800 .
C42 H42A 0.9800 .
C42 H42B 0.9800 .
C42 H42C 0.9800 .
N3B C39B 1.263(17) .
N3B C41B 1.42(6) .
N3B C42B 1.65(6) .
C39B C40B 1.58(2) .
C40B H40D 0.9800 .
C40B H40E 0.9800 .
C40B H40F 0.9800 .
C41B H41D 0.9800 .
C41B H41E 0.9800 .
C41B H41F 0.9800 .
C42B H42D 0.9800 .
C42B H42E 0.9800 .
C42B H42F 0.9800 .
